data_7041882
loop_
_publ_author_name
'Guo, Zhiqiang'
'Wang, Yakong'
'Cao, Wei'
'Chao, Jianbin'
'Wei, Xuehong'

_publ_section_title
;
 Structural diversity of alkali-metal (Li, Na, K) alkyl zincates
 containing bidentate aminopyrrolyl ligands: from molecular complexes to
 coordination polymers.
;
_journal_issue 9
_journal_name_full 'Dalton transactions (Cambridge, England : 2003)'
_journal_page_first 2765
_journal_page_last 2769
_journal_paper_doi 10.1039/c7dt00052a
_journal_volume 46
_journal_year 2017
_chemical_formula_moiety 'C35 H61 N6 Na2 Zn2'
_chemical_formula_sum 'C35 H61 N6 Na2 Zn2'
_chemical_formula_weight 742.62
_chemical_name_systematic
; 
 ? 
;
_space_group_IT_number 14
_symmetry_cell_setting monoclinic
_symmetry_space_group_name_Hall '-P 2ybc'
_symmetry_space_group_name_H-M 'P 1 21/c 1'
_atom_sites_solution_hydrogens geom
_atom_sites_solution_primary direct
_atom_sites_solution_secondary difmap
_audit_creation_method SHELXL-97
_audit_update_record
;
2016-12-21 deposited with the CCDC.
2017-01-30 downloaded from the CCDC.
;
_cell_angle_alpha 90.00
_cell_angle_beta 95.578(2)
_cell_angle_gamma 90.00
_cell_formula_units_Z 4
_cell_length_a 8.8441(5)
_cell_length_b 17.0429(10)
_cell_length_c 28.1718(17)
_cell_measurement_reflns_used 9854
_cell_measurement_temperature 293(2)
_cell_measurement_theta_max 27.42
_cell_measurement_theta_min 2.80
_cell_volume 4226.2(4)
_computing_structure_refinement 'SHELXL-97 (Sheldrick, 1997)'
_computing_structure_solution 'SHELXS-97 (Sheldrick, 1990)'
_diffrn_ambient_temperature 293(2)
_diffrn_measured_fraction_theta_full 0.993
_diffrn_measured_fraction_theta_max 0.993
_diffrn_measurement_device_type 'Bruker APEX-II CCD'
_diffrn_radiation_monochromator graphite
_diffrn_radiation_source 'fine-focus sealed tube'
_diffrn_radiation_type MoK\a
_diffrn_radiation_wavelength 0.71073
_diffrn_reflns_av_R_equivalents 0.0369
_diffrn_reflns_av_sigmaI/netI 0.0355
_diffrn_reflns_limit_h_max 7
_diffrn_reflns_limit_h_min -10
_diffrn_reflns_limit_k_max 20
_diffrn_reflns_limit_k_min -20
_diffrn_reflns_limit_l_max 33
_diffrn_reflns_limit_l_min -33
_diffrn_reflns_number 29325
_diffrn_reflns_theta_full 25.04
_diffrn_reflns_theta_max 25.04
_diffrn_reflns_theta_min 2.80
_exptl_absorpt_coefficient_mu 1.184
_exptl_absorpt_correction_T_max 0.7976
_exptl_absorpt_correction_T_min 0.7177
_exptl_absorpt_correction_type multi-scan
_exptl_absorpt_process_details sadabs
_exptl_crystal_colour colourless
_exptl_crystal_density_diffrn 1.167
_exptl_crystal_density_method 'not measured'
_exptl_crystal_description block
_exptl_crystal_F_000 1580
_exptl_crystal_size_max 0.30
_exptl_crystal_size_mid 0.25
_exptl_crystal_size_min 0.20
_refine_diff_density_max 2.126
_refine_diff_density_min -0.904
_refine_diff_density_rms 0.117
_refine_ls_extinction_method none
_refine_ls_goodness_of_fit_ref 1.071
_refine_ls_hydrogen_treatment mixed
_refine_ls_matrix_type full
_refine_ls_number_parameters 419
_refine_ls_number_reflns 7434
_refine_ls_number_restraints 527
_refine_ls_restrained_S_all 1.089
_refine_ls_R_factor_all 0.0712
_refine_ls_R_factor_gt 0.0623
_refine_ls_shift/su_max 0.003
_refine_ls_shift/su_mean 0.000
_refine_ls_structure_factor_coef Fsqd
_refine_ls_weighting_details 'calc w=1/[\s^2^(Fo^2^)+(0.0647P)^2^+21.0786P] where P=(Fo^2^+2Fc^2^)/3'
_refine_ls_weighting_scheme calc
_refine_ls_wR_factor_gt 0.1560
_refine_ls_wR_factor_ref 0.1605
_reflns_number_gt 6376
_reflns_number_total 7434
_reflns_threshold_expression >2sigma(I)
_cod_data_source_file c7dt00052a2.cif
_cod_data_source_block 2
_cod_depositor_comments 'Adding full bibliography for 7041881--7041884.cif.'
_cod_original_sg_symbol_H-M P21/c
_cod_database_code 7041882

loop_
_symmetry_equiv_pos_as_xyz
'x, y, z'
'-x, y+1/2, -z+1/2'
'-x, -y, -z'
'x, -y-1/2, z-1/2'

loop_
_atom_site_label
_atom_site_type_symbol
_atom_site_fract_x
_atom_site_fract_y
_atom_site_fract_z
_atom_site_U_iso_or_equiv
_atom_site_adp_type
_atom_site_occupancy
_atom_site_symmetry_multiplicity
_atom_site_calc_flag
_atom_site_refinement_flags
Zn1 Zn 0.45265(5) 0.34665(2) 0.175152(14) 0.01876(10) Uani 1 1 d U
Zn2 Zn 0.28143(5) 0.20791(2) 0.192431(14) 0.01939(10) Uani 1 1 d U
Na1 Na 0.63643(18) 0.30802(8) 0.32981(5) 0.0244(3) Uani 1 1 d .
Na2 Na 0.5397(2) 0.02292(9) 0.27552(6) 0.0328(4) Uani 1 1 d .
N1 N 0.5393(3) 0.37776(17) 0.24509(10) 0.0186(7) Uani 1 1 d .
N2 N 0.2511(3) 0.32863(16) 0.20590(10) 0.0165(6) Uani 1 1 d U
N3 N 0.4207(4) 0.17662(18) 0.25353(11) 0.0217(7) Uani 1 1 d .
N4 N 0.4909(3) 0.22582(16) 0.16431(10) 0.0145(4) Uani 1 1 d U
N5 N 0.6087(5) 0.3227(2) 0.41720(13) 0.0469(10) Uani 1 1 d U
N6 N 0.9037(4) 0.3152(2) 0.36881(14) 0.0419(10) Uani 1 1 d .
C1 C 0.6544(4) 0.4246(2) 0.26559(13) 0.0235(7) Uani 1 1 d U
H17 H 0.7501 0.4288 0.2548 0.028 Uiso 1 1 calc R
C2 C 0.6088(5) 0.4645(2) 0.30432(14) 0.0260(7) Uani 1 1 d U
H7 H 0.6662 0.4995 0.3240 0.031 Uiso 1 1 calc R
C3 C 0.4573(4) 0.4415(2) 0.30805(13) 0.0238(7) Uani 1 1 d U
H22 H 0.3948 0.4587 0.3306 0.029 Uiso 1 1 calc R
C4 C 0.4193(4) 0.3881(2) 0.27143(13) 0.0209(6) Uani 1 1 d U
C5 C 0.2737(4) 0.3450(2) 0.25820(13) 0.0213(6) Uani 1 1 d U
H18A H 0.2749 0.2958 0.2756 0.026 Uiso 1 1 calc R
H18B H 0.1892 0.3760 0.2673 0.026 Uiso 1 1 calc R
C6 C 0.1065(4) 0.3667(2) 0.18443(13) 0.0224(7) Uani 1 1 d U
C7 C -0.0333(4) 0.3311(2) 0.20466(14) 0.0267(8) Uani 1 1 d U
H20A H -0.0358 0.2756 0.1990 0.040 Uiso 1 1 calc R
H20B H -0.1238 0.3547 0.1893 0.040 Uiso 1 1 calc R
H20C H -0.0278 0.3408 0.2384 0.040 Uiso 1 1 calc R
C8 C 0.1074(5) 0.4562(2) 0.19212(15) 0.0270(8) Uani 1 1 d U
H21A H 0.1141 0.4673 0.2257 0.040 Uiso 1 1 calc R
H21B H 0.0154 0.4783 0.1768 0.040 Uiso 1 1 calc R
H21C H 0.1931 0.4787 0.1787 0.040 Uiso 1 1 calc R
C9 C 0.0913(5) 0.3517(2) 0.13089(13) 0.0258(8) Uani 1 1 d U
H23A H 0.1767 0.3741 0.1172 0.039 Uiso 1 1 calc R
H23B H -0.0007 0.3753 0.1166 0.039 Uiso 1 1 calc R
H23C H 0.0883 0.2962 0.1251 0.039 Uiso 1 1 calc R
C10 C 0.4871(5) 0.4382(2) 0.13084(14) 0.0267(9) Uani 1 1 d U
H27 H 0.4074 0.4589 0.1107 0.032 Uiso 1 1 calc R
C11 C 0.6475(5) 0.4717(2) 0.13172(16) 0.0352(10) Uani 1 1 d U
H31A H 0.6814 0.4887 0.1635 0.053 Uiso 1 1 calc R
H31B H 0.6470 0.5156 0.1103 0.053 Uiso 1 1 calc R
H31C H 0.7149 0.4320 0.1219 0.053 Uiso 1 1 calc R
C12 C 0.4131(5) 0.1595(2) 0.30061(14) 0.0267(7) Uani 1 1 d U
H6 H 0.3237 0.1539 0.3151 0.032 Uiso 1 1 calc R
C13 C 0.5574(5) 0.1517(2) 0.32339(14) 0.0295(7) Uani 1 1 d U
H35 H 0.5824 0.1396 0.3554 0.035 Uiso 1 1 calc R
C14 C 0.6608(5) 0.1656(2) 0.28867(14) 0.0272(7) Uani 1 1 d U
H13 H 0.7663 0.1646 0.2932 0.033 Uiso 1 1 calc R
C15 C 0.5695(4) 0.1812(2) 0.24630(13) 0.0220(7) Uani 1 1 d U
C16 C 0.6185(4) 0.2002(2) 0.19784(13) 0.0235(6) Uani 1 1 d U
H25A H 0.6946 0.2413 0.2011 0.028 Uiso 1 1 calc R
H25B H 0.6647 0.1541 0.1851 0.028 Uiso 1 1 calc R
C17 C 0.5107(5) 0.2054(2) 0.11421(13) 0.0237(7) Uani 1 1 d U
C18 C 0.6597(5) 0.2377(3) 0.09820(15) 0.0311(9) Uani 1 1 d U
H9A H 0.6605 0.2939 0.1010 0.047 Uiso 1 1 calc R
H9B H 0.6676 0.2233 0.0656 0.047 Uiso 1 1 calc R
H9C H 0.7441 0.2163 0.1180 0.047 Uiso 1 1 calc R
C19 C 0.3777(5) 0.2374(2) 0.08149(14) 0.0299(9) Uani 1 1 d U
H26A H 0.2841 0.2183 0.0918 0.045 Uiso 1 1 calc R
H26B H 0.3865 0.2204 0.0494 0.045 Uiso 1 1 calc R
H26C H 0.3787 0.2937 0.0827 0.045 Uiso 1 1 calc R
C20 C 0.5082(5) 0.1159(2) 0.10804(15) 0.0321(9) Uani 1 1 d U
H19A H 0.5932 0.0933 0.1271 0.048 Uiso 1 1 calc R
H19B H 0.5144 0.1031 0.0751 0.048 Uiso 1 1 calc R
H19C H 0.4155 0.0953 0.1181 0.048 Uiso 1 1 calc R
C21 C 0.1117(5) 0.1348(2) 0.16860(15) 0.0285(9) Uani 1 1 d U
H14A H 0.0364 0.1642 0.1486 0.034 Uiso 1 1 calc R
H14B H 0.1522 0.0947 0.1489 0.034 Uiso 1 1 calc R
C22 C 0.0337(6) 0.0949(3) 0.2083(2) 0.0463(12) Uani 1 1 d U
H42A H -0.0504 0.0642 0.1945 0.069 Uiso 1 1 calc R
H42B H -0.0025 0.1340 0.2289 0.069 Uiso 1 1 calc R
H42C H 0.1050 0.0613 0.2264 0.069 Uiso 1 1 calc R
C23 C 0.5563(9) 0.2533(4) 0.4365(2) 0.0751(14) Uani 1 1 d U
H66A H 0.4507 0.2463 0.4260 0.113 Uiso 1 1 calc R
H66B H 0.5689 0.2564 0.4707 0.113 Uiso 1 1 calc R
H66C H 0.6133 0.2096 0.4262 0.113 Uiso 1 1 calc R
C24 C 0.5289(8) 0.3907(4) 0.43026(19) 0.0657(14) Uani 1 1 d U
H51A H 0.5821 0.4369 0.4216 0.098 Uiso 1 1 calc R
H51B H 0.5224 0.3906 0.4641 0.098 Uiso 1 1 calc R
H51C H 0.4284 0.3906 0.4139 0.098 Uiso 1 1 calc R
C25 C 0.7760(9) 0.3376(5) 0.4379(2) 0.0786(14) Uani 1 1 d U
H1 H 0.7928 0.3938 0.4367 0.094 Uiso 1 1 calc R
H2 H 0.7829 0.3232 0.4713 0.094 Uiso 1 1 calc R
C26 C 0.8934(8) 0.3033(5) 0.4193(2) 0.0761(13) Uani 1 1 d U
H3 H 0.8881 0.2473 0.4251 0.091 Uiso 1 1 calc R
H4 H 0.9865 0.3223 0.4365 0.091 Uiso 1 1 calc R
C27 C 1.0015(7) 0.2515(4) 0.3540(2) 0.0634(14) Uani 1 1 d U
H49A H 0.9610 0.2019 0.3627 0.095 Uiso 1 1 calc R
H49B H 1.1022 0.2578 0.3696 0.095 Uiso 1 1 calc R
H49C H 1.0050 0.2535 0.3201 0.095 Uiso 1 1 calc R
C28 C 0.9762(6) 0.3886(3) 0.35822(18) 0.0467(11) Uani 1 1 d U
H41A H 0.9871 0.3914 0.3247 0.070 Uiso 1 1 calc R
H41B H 1.0747 0.3913 0.3758 0.070 Uiso 1 1 calc R
H41C H 0.9150 0.4317 0.3672 0.070 Uiso 1 1 calc R
C29 C 0.1783(6) 0.5868(3) 0.01852(18) 0.0473(8) Uani 1 1 d U
C30 C 0.1124(6) 0.5519(3) 0.05579(18) 0.0485(8) Uani 1 1 d U
H34 H 0.1691 0.5172 0.0758 0.058 Uiso 1 1 calc R
C31 C -0.0331(7) 0.5675(3) 0.06357(19) 0.0513(9) Uani 1 1 d U
H36 H -0.0754 0.5425 0.0885 0.062 Uiso 1 1 calc R
C32 C -0.1204(7) 0.6203(3) 0.03494(19) 0.0528(9) Uani 1 1 d U
H43 H -0.2203 0.6312 0.0403 0.063 Uiso 1 1 calc R
C33 C -0.0538(7) 0.6554(3) -0.00144(19) 0.0512(9) Uani 1 1 d U
H32 H -0.1102 0.6909 -0.0210 0.061 Uiso 1 1 calc R
C34 C 0.0941(6) 0.6400(3) -0.00996(18) 0.0488(9) Uani 1 1 d U
H38 H 0.1368 0.6652 -0.0347 0.059 Uiso 1 1 calc R
C35 C 0.3359(7) 0.5663(4) 0.0086(2) 0.0591(13) Uani 1 1 d U
H48A H 0.3892 0.5436 0.0365 0.089 Uiso 1 1 calc R
H48B H 0.3878 0.6129 -0.0001 0.089 Uiso 1 1 calc R
H48C H 0.3323 0.5293 -0.0172 0.089 Uiso 1 1 calc R

loop_
_atom_site_aniso_label
_atom_site_aniso_U_11
_atom_site_aniso_U_22
_atom_site_aniso_U_33
_atom_site_aniso_U_23
_atom_site_aniso_U_13
_atom_site_aniso_U_12
Zn1 0.0217(2) 0.01621(19) 0.01886(19) 0.00044(16) 0.00451(16) -0.00092(16)
Zn2 0.01892(19) 0.0179(2) 0.0215(2) 0.00099(16) 0.00298(16) -0.00085(16)
Na1 0.0324(8) 0.0169(7) 0.0231(7) -0.0002(6) -0.0004(6) -0.0003(6)
Na2 0.0391(9) 0.0179(7) 0.0409(9) -0.0085(7) 0.0012(7) -0.0031(7)
N1 0.0231(15) 0.0124(13) 0.0200(14) 0.0006(11) 0.0007(12) -0.0004(12)
N2 0.0157(9) 0.0154(13) 0.0179(13) -0.0013(11) -0.0011(9) 0.0070(11)
N3 0.0263(16) 0.0178(14) 0.0217(15) 0.0037(12) 0.0057(13) 0.0041(13)
N4 0.0160(6) 0.0142(8) 0.0139(6) -0.0018(6) 0.0041(5) 0.0035(6)
N5 0.071(3) 0.0453(15) 0.0263(18) -0.0006(14) 0.0138(18) 0.0127(17)
N6 0.036(2) 0.050(2) 0.037(2) 0.0094(18) -0.0091(17) -0.0102(18)
C1 0.0240(13) 0.0210(13) 0.0251(13) 0.0023(12) 0.0007(12) 0.0008(12)
C2 0.0308(14) 0.0215(14) 0.0248(14) -0.0029(12) -0.0021(13) -0.0011(13)
C3 0.0277(14) 0.0228(14) 0.0210(13) -0.0024(12) 0.0033(12) 0.0013(13)
C4 0.0240(13) 0.0181(12) 0.0202(12) 0.0043(11) 0.0010(11) 0.0026(11)
C5 0.0233(12) 0.0202(12) 0.0206(12) 0.0001(11) 0.0035(11) 0.0007(11)
C6 0.0192(14) 0.0218(14) 0.0260(15) 0.0011(13) 0.0017(13) 0.0016(13)
C7 0.0233(17) 0.0251(17) 0.0317(18) -0.0013(15) 0.0019(15) 0.0024(15)
C8 0.0265(17) 0.0202(16) 0.0338(18) 0.0007(15) 0.0009(15) 0.0042(15)
C9 0.0275(17) 0.0242(16) 0.0253(16) 0.0004(14) 0.0001(14) 0.0032(15)
C10 0.0322(19) 0.0223(17) 0.0258(17) 0.0072(15) 0.0035(15) 0.0029(16)
C11 0.038(2) 0.0245(19) 0.044(2) 0.0097(18) 0.0117(19) 0.0023(18)
C12 0.0370(14) 0.0187(13) 0.0252(13) 0.0021(12) 0.0069(12) 0.0038(12)
C13 0.0446(15) 0.0193(14) 0.0240(14) -0.0006(12) 0.0002(13) 0.0009(13)
C14 0.0332(15) 0.0176(13) 0.0295(14) -0.0016(12) -0.0041(13) -0.0023(13)
C15 0.0295(14) 0.0134(12) 0.0232(13) -0.0012(11) 0.0033(12) 0.0028(12)
C16 0.0260(11) 0.0212(12) 0.0230(12) 0.0035(11) 0.0003(9) 0.0050(11)
C17 0.0340(16) 0.0211(14) 0.0174(9) -0.0024(11) 0.0096(12) 0.0024(14)
C18 0.0333(19) 0.0319(19) 0.0305(18) -0.0010(16) 0.0148(16) 0.0003(17)
C19 0.0393(19) 0.0288(17) 0.0222(16) -0.0020(15) 0.0055(15) 0.0028(16)
C20 0.043(2) 0.0255(18) 0.0293(18) -0.0015(15) 0.0127(17) 0.0009(17)
C21 0.0234(18) 0.0209(17) 0.040(2) 0.0018(16) -0.0033(17) 0.0021(15)
C22 0.035(2) 0.035(2) 0.070(3) 0.006(2) 0.012(2) -0.005(2)
C23 0.106(3) 0.070(2) 0.051(3) 0.006(2) 0.020(3) -0.018(2)
C24 0.088(3) 0.071(3) 0.039(2) -0.006(2) 0.010(2) 0.019(3)
C25 0.088(3) 0.097(3) 0.048(2) -0.003(2) -0.007(2) 0.006(2)
C26 0.079(3) 0.099(3) 0.048(2) 0.007(2) -0.007(2) -0.007(2)
C27 0.055(3) 0.062(3) 0.068(3) 0.003(2) -0.021(2) -0.001(2)
C28 0.042(2) 0.054(2) 0.043(2) -0.001(2) -0.0054(19) -0.006(2)
C29 0.0552(16) 0.0414(15) 0.0431(15) -0.0052(14) -0.0059(15) -0.0061(15)
C30 0.0565(16) 0.0409(15) 0.0463(15) -0.0001(14) -0.0039(15) -0.0047(15)
C31 0.0585(16) 0.0461(16) 0.0481(16) 0.0007(15) -0.0014(15) -0.0075(15)
C32 0.0565(17) 0.0484(16) 0.0514(16) -0.0069(15) -0.0058(15) -0.0050(15)
C33 0.0592(16) 0.0457(16) 0.0459(16) -0.0035(15) -0.0093(15) -0.0040(15)
C34 0.0584(16) 0.0439(16) 0.0418(15) -0.0012(14) -0.0063(15) -0.0067(15)
C35 0.058(2) 0.059(2) 0.059(2) -0.010(2) -0.001(2) -0.003(2)

loop_
_atom_type_symbol
_atom_type_description
_atom_type_scat_dispersion_real
_atom_type_scat_dispersion_imag
_atom_type_scat_source
C C 0.0033 0.0016 'International Tables Vol C Tables 4.2.6.8 and 6.1.1.4'
H H 0.0000 0.0000 'International Tables Vol C Tables 4.2.6.8 and 6.1.1.4'
N N 0.0061 0.0033 'International Tables Vol C Tables 4.2.6.8 and 6.1.1.4'
Na Na 0.0362 0.0249 'International Tables Vol C Tables 4.2.6.8 and 6.1.1.4'
Zn Zn 0.2839 1.4301 'International Tables Vol C Tables 4.2.6.8 and 6.1.1.4'

loop_
_geom_angle_atom_site_label_1
_geom_angle_atom_site_label_2
_geom_angle_atom_site_label_3
_geom_angle
_geom_angle_site_symmetry_1
_geom_angle_site_symmetry_3
C10 Zn1 N2 123.57(14) . .
C10 Zn1 N1 108.47(14) . .
N2 Zn1 N1 84.05(11) . .
C10 Zn1 N4 128.41(13) . .
N2 Zn1 N4 94.14(11) . .
N1 Zn1 N4 109.32(11) . .
C10 Zn1 Zn2 147.70(11) . .
N2 Zn1 Zn2 47.23(8) . .
N1 Zn1 Zn2 101.41(8) . .
N4 Zn1 Zn2 46.97(8) . .
C10 Zn1 Na2 64.15(11) . 2_655
N2 Zn1 Na2 86.70(8) . 2_655
N1 Zn1 Na2 52.34(8) . 2_655
N4 Zn1 Na2 161.51(8) . 2_655
Zn2 Zn1 Na2 131.72(3) . 2_655
C21 Zn2 N3 118.54(14) . .
C21 Zn2 N4 128.17(14) . .
N3 Zn2 N4 82.93(11) . .
C21 Zn2 N2 123.93(14) . .
N3 Zn2 N2 100.12(11) . .
N4 Zn2 N2 93.34(11) . .
C21 Zn2 Zn1 147.12(12) . .
N3 Zn2 Zn1 94.09(9) . .
N4 Zn2 Zn1 47.17(7) . .
N2 Zn2 Zn1 46.22(8) . .
N5 Na1 N6 75.14(15) . .
N5 Na1 C1 126.93(14) . .
N6 Na1 C1 98.22(13) . .
N5 Na1 C14 121.93(14) . .
N6 Na1 C14 96.92(14) . .
C1 Na1 C14 111.12(13) . .
N5 Na1 N1 139.61(13) . .
N6 Na1 N1 124.36(12) . .
C1 Na1 N1 29.34(10) . .
C14 Na1 N1 92.72(11) . .
N5 Na1 C13 96.47(14) . .
N6 Na1 C13 107.33(14) . .
C1 Na1 C13 134.26(13) . .
C14 Na1 C13 30.16(13) . .
N1 Na1 C13 107.90(11) . .
N5 Na1 C4 113.93(14) . .
N6 Na1 C4 143.72(13) . .
C1 Na1 C4 47.25(12) . .
C14 Na1 C4 105.52(12) . .
N1 Na1 C4 28.75(10) . .
C13 Na1 C4 106.34(12) . .
N5 Na1 C2 98.25(13) . .
N6 Na1 C2 97.02(13) . .
C1 Na1 C2 29.18(12) . .
C14 Na1 C2 139.63(13) . .
N1 Na1 C2 48.77(10) . .
C13 Na1 C2 154.09(13) . .
C4 Na1 C2 47.99(11) . .
N5 Na1 C3 91.51(13) . .
N6 Na1 C3 122.92(13) . .
C1 Na1 C3 47.63(12) . .
C14 Na1 C3 134.44(12) . .
N1 Na1 C3 48.14(10) . .
C13 Na1 C3 129.45(13) . .
C4 Na1 C3 28.93(11) . .
C2 Na1 C3 29.28(12) . .
C13 Na2 C1 142.21(15) . 2_645
C13 Na2 N1 157.36(14) . 2_645
C1 Na2 N1 30.62(11) 2_645 2_645
C13 Na2 C14 31.42(13) . .
C1 Na2 C14 153.02(14) 2_645 .
N1 Na2 C14 170.35(14) 2_645 .
C13 Na2 C2 139.08(14) . 2_645
C1 Na2 C2 30.26(12) 2_645 2_645
N1 Na2 C2 50.65(11) 2_645 2_645
C14 Na2 C2 127.69(13) . 2_645
C13 Na2 C4 168.79(15) . 2_645
C1 Na2 C4 48.98(12) 2_645 2_645
N1 Na2 C4 29.72(11) 2_645 2_645
C14 Na2 C4 140.72(14) . 2_645
C2 Na2 C4 49.48(12) 2_645 2_645
C13 Na2 C12 30.12(13) . .
C1 Na2 C12 113.60(14) 2_645 .
N1 Na2 C12 139.63(13) 2_645 .
C14 Na2 C12 49.49(13) . .
C2 Na2 C12 110.91(13) 2_645 .
C4 Na2 C12 160.21(13) 2_645 .
C13 Na2 C3 151.49(14) . 2_645
C1 Na2 C3 49.33(12) 2_645 2_645
N1 Na2 C3 49.83(11) 2_645 2_645
C14 Na2 C3 122.99(13) . 2_645
C2 Na2 C3 30.13(12) 2_645 2_645
C4 Na2 C3 29.71(11) 2_645 2_645
C12 Na2 C3 134.42(13) . 2_645
C13 Na2 C15 48.63(12) . .
C1 Na2 C15 124.13(13) 2_645 .
N1 Na2 C15 149.62(12) 2_645 .
C14 Na2 C15 29.23(11) . .
C2 Na2 C15 99.26(12) 2_645 .
C4 Na2 C15 130.32(13) 2_645 .
C12 Na2 C15 46.47(12) . .
C3 Na2 C15 102.90(12) 2_645 .
C13 Na2 N3 48.43(11) . .
C1 Na2 N3 106.32(12) 2_645 .
N1 Na2 N3 136.90(11) 2_645 .
C14 Na2 N3 48.04(11) . .
C2 Na2 N3 91.05(11) 2_645 .
C4 Na2 N3 137.49(12) 2_645 .
C12 Na2 N3 28.18(10) . .
C3 Na2 N3 108.14(11) 2_645 .
C15 Na2 N3 27.43(10) . .
C13 Na2 C10 87.49(12) . 2_645
C1 Na2 C10 88.67(12) 2_645 2_645
N1 Na2 C10 72.67(10) 2_645 2_645
C14 Na2 C10 112.14(12) . 2_645
C2 Na2 C10 118.61(12) 2_645 2_645
C4 Na2 C10 92.68(11) 2_645 2_645
C12 Na2 C10 96.49(12) . 2_645
C3 Na2 C10 120.98(12) 2_645 2_645
C15 Na2 C10 136.11(12) . 2_645
N3 Na2 C10 124.33(11) . 2_645
C13 Na2 Zn1 123.84(11) . 2_645
C1 Na2 Zn1 65.54(9) 2_645 2_645
N1 Na2 Zn1 39.63(7) 2_645 2_645
C14 Na2 Zn1 141.06(10) . 2_645
C2 Na2 Zn1 90.21(9) 2_645 2_645
C4 Na2 Zn1 55.49(8) 2_645 2_645
C12 Na2 Zn1 131.57(10) . 2_645
C3 Na2 Zn1 84.22(9) 2_645 2_645
C15 Na2 Zn1 170.29(10) . 2_645
N3 Na2 Zn1 155.83(9) . 2_645
C10 Na2 Zn1 37.19(7) 2_645 2_645
C4 N1 C1 106.2(3) . .
C4 N1 Zn1 108.0(2) . .
C1 N1 Zn1 136.4(2) . .
C4 N1 Na2 78.1(2) . 2_655
C1 N1 Na2 73.5(2) . 2_655
Zn1 N1 Na2 88.03(10) . 2_655
C4 N1 Na1 77.08(19) . .
C1 N1 Na1 74.2(2) . .
Zn1 N1 Na1 139.61(13) . .
Na2 N1 Na1 131.26(12) 2_655 .
C5 N2 C6 110.0(3) . .
C5 N2 Zn1 110.2(2) . .
C6 N2 Zn1 119.8(2) . .
C5 N2 Zn2 110.6(2) . .
C6 N2 Zn2 117.7(2) . .
Zn1 N2 Zn2 86.56(11) . .
C15 N3 C12 107.4(3) . .
C15 N3 Zn2 111.5(2) . .
C12 N3 Zn2 140.8(3) . .
C15 N3 Na2 75.1(2) . .
C12 N3 Na2 69.3(2) . .
Zn2 N3 Na2 125.90(13) . .
C16 N4 C17 112.9(3) . .
C16 N4 Zn2 111.4(2) . .
C17 N4 Zn2 120.9(2) . .
C16 N4 Zn1 108.7(2) . .
C17 N4 Zn1 113.7(2) . .
Zn2 N4 Zn1 85.85(10) . .
C23 N5 C24 113.3(5) . .
C23 N5 C25 109.3(5) . .
C24 N5 C25 104.3(5) . .
C23 N5 Na1 111.4(3) . .
C24 N5 Na1 115.7(3) . .
C25 N5 Na1 101.7(3) . .
C26 N6 C28 113.2(5) . .
C26 N6 C27 105.6(5) . .
C28 N6 C27 107.0(4) . .
C26 N6 Na1 106.1(4) . .
C28 N6 Na1 111.6(3) . .
C27 N6 Na1 113.2(3) . .
N1 C1 C2 110.9(3) . .
N1 C1 Na2 75.9(2) . 2_655
C2 C1 Na2 78.6(2) . 2_655
N1 C1 Na1 76.4(2) . .
C2 C1 Na1 78.0(2) . .
Na2 C1 Na1 134.08(17) 2_655 .
N1 C1 H17 124.5 . .
C2 C1 H17 124.5 . .
Na2 C1 H17 112.9 2_655 .
Na1 C1 H17 113.0 . .
C1 C2 C3 105.9(3) . .
C1 C2 Na2 71.1(2) . 2_655
C3 C2 Na2 77.0(2) . 2_655
C1 C2 Na1 72.8(2) . .
C3 C2 Na1 76.9(2) . .
Na2 C2 Na1 126.78(15) 2_655 .
C1 C2 H7 127.0 . .
C3 C2 H7 127.0 . .
Na2 C2 H7 117.1 2_655 .
Na1 C2 H7 115.7 . .
C4 C3 C2 106.9(3) . .
C4 C3 Na2 73.5(2) . 2_655
C2 C3 Na2 72.9(2) . 2_655
C4 C3 Na1 73.9(2) . .
C2 C3 Na1 73.8(2) . .
Na2 C3 Na1 123.16(15) 2_655 .
C4 C3 H22 126.6 . .
C2 C3 H22 126.6 . .
Na2 C3 H22 119.1 2_655 .
Na1 C3 H22 117.8 . .
N1 C4 C3 110.0(3) . .
N1 C4 C5 119.8(3) . .
C3 C4 C5 130.2(3) . .
N1 C4 Na2 72.20(19) . 2_655
C3 C4 Na2 76.8(2) . 2_655
C5 C4 Na2 116.8(2) . 2_655
N1 C4 Na1 74.17(19) . .
C3 C4 Na1 77.2(2) . .
C5 C4 Na1 115.8(2) . .
Na2 C4 Na1 126.47(15) 2_655 .
N2 C5 C4 111.5(3) . .
N2 C5 H18A 109.3 . .
C4 C5 H18A 109.3 . .
N2 C5 H18B 109.3 . .
C4 C5 H18B 109.3 . .
H18A C5 H18B 108.0 . .
N2 C6 C9 108.4(3) . .
N2 C6 C7 111.3(3) . .
C9 C6 C7 107.7(3) . .
N2 C6 C8 112.2(3) . .
C9 C6 C8 107.7(3) . .
C7 C6 C8 109.4(3) . .
C6 C7 H20A 109.5 . .
C6 C7 H20B 109.5 . .
H20A C7 H20B 109.5 . .
C6 C7 H20C 109.5 . .
H20A C7 H20C 109.5 . .
H20B C7 H20C 109.5 . .
C6 C8 H21A 109.5 . .
C6 C8 H21B 109.5 . .
H21A C8 H21B 109.5 . .
C6 C8 H21C 109.5 . .
H21A C8 H21C 109.5 . .
H21B C8 H21C 109.5 . .
C6 C9 H23A 109.5 . .
C6 C9 H23B 109.5 . .
H23A C9 H23B 109.5 . .
C6 C9 H23C 109.5 . .
H23A C9 H23C 109.5 . .
H23B C9 H23C 109.5 . .
C11 C10 Zn1 118.0(3) . .
C11 C10 Na2 87.6(2) . 2_655
Zn1 C10 Na2 78.65(12) . 2_655
C11 C10 H27 121.0 . .
Zn1 C10 H27 121.0 . .
Na2 C10 H27 103.4 2_655 .
C10 C11 H31A 109.5 . .
C10 C11 H31B 109.5 . .
H31A C11 H31B 109.5 . .
C10 C11 H31C 109.5 . .
H31A C11 H31C 109.5 . .
H31B C11 H31C 109.5 . .
N3 C12 C13 110.0(4) . .
N3 C12 Na2 82.5(2) . .
C13 C12 Na2 69.6(2) . .
N3 C12 H6 125.0 . .
C13 C12 H6 125.0 . .
Na2 C12 H6 114.7 . .
C12 C13 C14 107.0(3) . .
C12 C13 Na2 80.3(2) . .
C14 C13 Na2 78.0(2) . .
C12 C13 Na1 98.9(2) . .
C14 C13 Na1 73.0(2) . .
Na2 C13 Na1 149.46(18) . .
C12 C13 H35 126.5 . .
C14 C13 H35 126.5 . .
Na2 C13 H35 108.4 . .
Na1 C13 H35 96.6 . .
C15 C14 C13 105.2(4) . .
C15 C14 Na2 82.2(2) . .
C13 C14 Na2 70.6(2) . .
C15 C14 Na1 97.6(2) . .
C13 C14 Na1 76.8(2) . .
Na2 C14 Na1 145.99(18) . .
C15 C14 H13 127.4 . .
C13 C14 H13 127.4 . .
Na2 C14 H13 112.7 . .
Na1 C14 H13 94.5 . .
N3 C15 C14 110.4(3) . .
N3 C15 C16 121.2(3) . .
C14 C15 C16 128.4(4) . .
N3 C15 Na2 77.5(2) . .
C14 C15 Na2 68.6(2) . .
C16 C15 Na2 120.7(2) . .
N4 C16 C15 112.1(3) . .
N4 C16 H25A 109.2 . .
C15 C16 H25A 109.2 . .
N4 C16 H25B 109.2 . .
C15 C16 H25B 109.2 . .
H25A C16 H25B 107.9 . .
N4 C17 C19 109.6(3) . .
N4 C17 C18 112.3(3) . .
C19 C17 C18 109.1(3) . .
N4 C17 C20 109.9(3) . .
C19 C17 C20 106.6(3) . .
C18 C17 C20 109.1(3) . .
C17 C18 H9A 109.5 . .
C17 C18 H9B 109.5 . .
H9A C18 H9B 109.5 . .
C17 C18 H9C 109.5 . .
H9A C18 H9C 109.5 . .
H9B C18 H9C 109.5 . .
C17 C19 H26A 109.5 . .
C17 C19 H26B 109.5 . .
H26A C19 H26B 109.5 . .
C17 C19 H26C 109.5 . .
H26A C19 H26C 109.5 . .
H26B C19 H26C 109.5 . .
C17 C20 H19A 109.5 . .
C17 C20 H19B 109.5 . .
H19A C20 H19B 109.5 . .
C17 C20 H19C 109.5 . .
H19A C20 H19C 109.5 . .
H19B C20 H19C 109.5 . .
C22 C21 Zn2 113.9(3) . .
C22 C21 H14A 108.8 . .
Zn2 C21 H14A 108.8 . .
C22 C21 H14B 108.8 . .
Zn2 C21 H14B 108.8 . .
H14A C21 H14B 107.7 . .
C21 C22 H42A 109.5 . .
C21 C22 H42B 109.5 . .
H42A C22 H42B 109.5 . .
C21 C22 H42C 109.5 . .
H42A C22 H42C 109.5 . .
H42B C22 H42C 109.5 . .
N5 C23 H66A 109.5 . .
N5 C23 H66B 109.5 . .
H66A C23 H66B 109.5 . .
N5 C23 H66C 109.5 . .
H66A C23 H66C 109.5 . .
H66B C23 H66C 109.5 . .
N5 C24 H51A 109.5 . .
N5 C24 H51B 109.5 . .
H51A C24 H51B 109.5 . .
N5 C24 H51C 109.5 . .
H51A C24 H51C 109.5 . .
H51B C24 H51C 109.5 . .
C26 C25 N5 121.8(6) . .
C26 C25 H1 106.9 . .
N5 C25 H1 106.9 . .
C26 C25 H2 106.9 . .
N5 C25 H2 106.9 . .
H1 C25 H2 106.7 . .
C25 C26 N6 116.5(6) . .
C25 C26 H3 108.2 . .
N6 C26 H3 108.2 . .
C25 C26 H4 108.2 . .
N6 C26 H4 108.2 . .
H3 C26 H4 107.3 . .
N6 C27 H49A 109.5 . .
N6 C27 H49B 109.5 . .
H49A C27 H49B 109.5 . .
N6 C27 H49C 109.5 . .
H49A C27 H49C 109.5 . .
H49B C27 H49C 109.5 . .
N6 C28 H41A 109.5 . .
N6 C28 H41B 109.5 . .
H41A C28 H41B 109.5 . .
N6 C28 H41C 109.5 . .
H41A C28 H41C 109.5 . .
H41B C28 H41C 109.5 . .
C34 C29 C30 118.7(5) . .
C34 C29 C35 120.4(5) . .
C30 C29 C35 120.9(5) . .
C31 C30 C29 121.1(5) . .
C31 C30 H34 119.5 . .
C29 C30 H34 119.5 . .
C30 C31 C32 121.1(5) . .
C30 C31 H36 119.5 . .
C32 C31 H36 119.5 . .
C33 C32 C31 117.5(6) . .
C33 C32 H43 121.2 . .
C31 C32 H43 121.2 . .
C32 C33 C34 122.1(5) . .
C32 C33 H32 118.9 . .
C34 C33 H32 118.9 . .
C33 C34 C29 119.5(5) . .
C33 C34 H38 120.3 . .
C29 C34 H38 120.3 . .
C29 C35 H48A 109.5 . .
C29 C35 H48B 109.5 . .
H48A C35 H48B 109.5 . .
C29 C35 H48C 109.5 . .
H48A C35 H48C 109.5 . .
H48B C35 H48C 109.5 . .

loop_
_geom_bond_atom_site_label_1
_geom_bond_atom_site_label_2
_geom_bond_distance
_geom_bond_site_symmetry_2
Zn1 C10 2.040(4) .
Zn1 N2 2.079(3) .
Zn1 N1 2.111(3) .
Zn1 N4 2.114(3) .
Zn1 Zn2 2.8747(6) .
Zn1 Na2 3.3080(16) 2_655
Zn2 C21 2.015(4) .
Zn2 N3 2.086(3) .
Zn2 N4 2.107(3) .
Zn2 N2 2.114(3) .
Na1 N5 2.510(4) .
Na1 N6 2.511(4) .
Na1 C1 2.702(4) .
Na1 C14 2.707(4) .
Na1 N1 2.729(3) .
Na1 C13 2.756(4) .
Na1 C4 2.765(4) .
Na1 C2 2.767(4) .
Na1 C3 2.806(4) .
Na2 C13 2.573(4) .
Na2 C1 2.590(4) 2_645
Na2 N1 2.620(3) 2_645
Na2 C14 2.669(4) .
Na2 C2 2.683(4) 2_645
Na2 C4 2.693(4) 2_645
Na2 C12 2.706(4) .
Na2 C3 2.735(4) 2_645
Na2 C15 2.840(4) .
Na2 N3 2.868(3) .
Na2 C10 3.036(4) 2_645
Na2 Zn1 3.3080(16) 2_645
N1 C4 1.364(5) .
N1 C1 1.376(5) .
N1 Na2 2.620(3) 2_655
N2 C5 1.494(4) .
N2 C6 1.507(4) .
N3 C15 1.353(5) .
N3 C12 1.366(5) .
N4 C16 1.466(5) .
N4 C17 1.481(4) .
N5 C23 1.401(8) .
N5 C24 1.424(7) .
N5 C25 1.557(9) .
N6 C26 1.449(7) .
N6 C28 1.450(6) .
N6 C27 1.473(8) .
C1 C2 1.379(5) .
C1 Na2 2.590(4) 2_655
C1 H17 0.9300 .
C2 C3 1.409(6) .
C2 Na2 2.683(4) 2_655
C2 H7 0.9300 .
C3 C4 1.392(5) .
C3 Na2 2.735(4) 2_655
C3 H22 0.9300 .
C4 C5 1.498(5) .
C4 Na2 2.693(4) 2_655
C5 H18A 0.9700 .
C5 H18B 0.9700 .
C6 C9 1.523(5) .
C6 C7 1.536(5) .
C6 C8 1.540(5) .
C7 H20A 0.9600 .
C7 H20B 0.9600 .
C7 H20C 0.9600 .
C8 H21A 0.9600 .
C8 H21B 0.9600 .
C8 H21C 0.9600 .
C9 H23A 0.9600 .
C9 H23B 0.9600 .
C9 H23C 0.9600 .
C10 C11 1.528(6) .
C10 Na2 3.036(4) 2_655
C10 H27 0.9300 .
C11 H31A 0.9600 .
C11 H31B 0.9600 .
C11 H31C 0.9600 .
C12 C13 1.378(6) .
C12 H6 0.9300 .
C13 C14 1.422(6) .
C13 H35 0.9300 .
C14 C15 1.400(5) .
C14 H13 0.9300 .
C15 C16 1.507(5) .
C16 H25A 0.9700 .
C16 H25B 0.9700 .
C17 C19 1.524(6) .
C17 C18 1.536(6) .
C17 C20 1.534(5) .
C18 H9A 0.9600 .
C18 H9B 0.9600 .
C18 H9C 0.9600 .
C19 H26A 0.9600 .
C19 H26B 0.9600 .
C19 H26C 0.9600 .
C20 H19A 0.9600 .
C20 H19B 0.9600 .
C20 H19C 0.9600 .
C21 C22 1.530(7) .
C21 H14A 0.9700 .
C21 H14B 0.9700 .
C22 H42A 0.9600 .
C22 H42B 0.9600 .
C22 H42C 0.9600 .
C23 H66A 0.9600 .
C23 H66B 0.9600 .
C23 H66C 0.9600 .
C24 H51A 0.9600 .
C24 H51B 0.9600 .
C24 H51C 0.9600 .
C25 C26 1.341(10) .
C25 H1 0.9700 .
C25 H2 0.9700 .
C26 H3 0.9700 .
C26 H4 0.9700 .
C27 H49A 0.9600 .
C27 H49B 0.9600 .
C27 H49C 0.9600 .
C28 H41A 0.9600 .
C28 H41B 0.9600 .
C28 H41C 0.9600 .
C29 C34 1.380(7) .
C29 C30 1.383(8) .
C29 C35 1.490(8) .
C30 C31 1.353(8) .
C30 H34 0.9300 .
C31 C32 1.391(8) .
C31 H36 0.9300 .
C32 C33 1.369(8) .
C32 H43 0.9300 .
C33 C34 1.378(8) .
C33 H32 0.9300 .
C34 H38 0.9300 .
C35 H48A 0.9600 .
C35 H48B 0.9600 .
C35 H48C 0.9600 .

loop_
_geom_torsion_atom_site_label_1
_geom_torsion_atom_site_label_2
_geom_torsion_atom_site_label_3
_geom_torsion_atom_site_label_4
_geom_torsion
_geom_torsion_site_symmetry_1
_geom_torsion_site_symmetry_4
C10 Zn1 Zn2 C21 -0.2(3) . .
N2 Zn1 Zn2 C21 86.7(2) . .
N1 Zn1 Zn2 C21 157.3(2) . .
N4 Zn1 Zn2 C21 -96.8(2) . .
Na2 Zn1 Zn2 C21 108.3(2) 2_655 .
C10 Zn1 Zn2 N3 173.0(2) . .
N2 Zn1 Zn2 N3 -100.11(13) . .
N1 Zn1 Zn2 N3 -29.43(12) . .
N4 Zn1 Zn2 N3 76.43(13) . .
Na2 Zn1 Zn2 N3 -78.51(10) 2_655 .
C10 Zn1 Zn2 N4 96.6(2) . .
N2 Zn1 Zn2 N4 -176.54(14) . .
N1 Zn1 Zn2 N4 -105.86(13) . .
Na2 Zn1 Zn2 N4 -154.94(11) 2_655 .
C10 Zn1 Zn2 N2 -86.9(2) . .
N1 Zn1 Zn2 N2 70.68(13) . .
N4 Zn1 Zn2 N2 176.54(14) . .
Na2 Zn1 Zn2 N2 21.60(11) 2_655 .
C10 Zn1 N1 C4 109.8(2) . .
N2 Zn1 N1 C4 -13.6(2) . .
N4 Zn1 N1 C4 -106.0(2) . .
Zn2 Zn1 N1 C4 -57.8(2) . .
Na2 Zn1 N1 C4 76.8(2) 2_655 .
C10 Zn1 N1 C1 -30.3(4) . .
N2 Zn1 N1 C1 -153.8(4) . .
N4 Zn1 N1 C1 113.9(3) . .
Zn2 Zn1 N1 C1 162.1(3) . .
Na2 Zn1 N1 C1 -63.3(3) 2_655 .
C10 Zn1 N1 Na2 33.03(16) . 2_655
N2 Zn1 N1 Na2 -90.43(11) . 2_655
N4 Zn1 N1 Na2 177.26(10) . 2_655
Zn2 Zn1 N1 Na2 -134.57(7) . 2_655
C10 Zn1 N1 Na1 -159.1(2) . .
N2 Zn1 N1 Na1 77.5(2) . .
N4 Zn1 N1 Na1 -14.8(2) . .
Zn2 Zn1 N1 Na1 33.3(2) . .
Na2 Zn1 N1 Na1 167.9(3) 2_655 .
N5 Na1 N1 C4 -32.7(3) . .
N6 Na1 N1 C4 -141.6(2) . .
C1 Na1 N1 C4 -111.3(3) . .
C14 Na1 N1 C4 118.1(2) . .
C13 Na1 N1 C4 91.5(2) . .
C2 Na1 N1 C4 -75.4(2) . .
C3 Na1 N1 C4 -35.9(2) . .
N5 Na1 N1 C1 78.5(3) . .
N6 Na1 N1 C1 -30.4(3) . .
C14 Na1 N1 C1 -130.7(2) . .
C13 Na1 N1 C1 -157.3(2) . .
C4 Na1 N1 C1 111.3(3) . .
C2 Na1 N1 C1 35.9(2) . .
C3 Na1 N1 C1 75.4(2) . .
N5 Na1 N1 Zn1 -135.4(2) . .
N6 Na1 N1 Zn1 115.6(2) . .
C1 Na1 N1 Zn1 146.0(4) . .
C14 Na1 N1 Zn1 15.4(2) . .
C13 Na1 N1 Zn1 -11.2(3) . .
C4 Na1 N1 Zn1 -102.7(3) . .
C2 Na1 N1 Zn1 -178.1(3) . .
C3 Na1 N1 Zn1 -138.6(3) . .
N5 Na1 N1 Na2 28.4(3) . 2_655
N6 Na1 N1 Na2 -80.5(2) . 2_655
C1 Na1 N1 Na2 -50.1(2) . 2_655
C14 Na1 N1 Na2 179.18(18) . 2_655
C13 Na1 N1 Na2 152.60(17) . 2_655
C4 Na1 N1 Na2 61.1(2) . 2_655
C2 Na1 N1 Na2 -14.26(16) . 2_655
C3 Na1 N1 Na2 25.21(16) . 2_655
C10 Zn1 N2 C5 -109.1(2) . .
N1 Zn1 N2 C5 -0.9(2) . .
N4 Zn1 N2 C5 108.1(2) . .
Zn2 Zn1 N2 C5 110.7(2) . .
Na2 Zn1 N2 C5 -53.4(2) 2_655 .
C10 Zn1 N2 C6 20.1(3) . .
N1 Zn1 N2 C6 128.3(3) . .
N4 Zn1 N2 C6 -122.7(2) . .
Zn2 Zn1 N2 C6 -120.1(3) . .
Na2 Zn1 N2 C6 75.8(2) 2_655 .
C10 Zn1 N2 Zn2 140.19(14) . .
N1 Zn1 N2 Zn2 -111.56(11) . .
N4 Zn1 N2 Zn2 -2.54(11) . .
Na2 Zn1 N2 Zn2 -164.03(8) 2_655 .
C21 Zn2 N2 C5 110.5(3) . .
N3 Zn2 N2 C5 -24.4(2) . .
N4 Zn2 N2 C5 -107.8(2) . .
Zn1 Zn2 N2 C5 -110.3(2) . .
C21 Zn2 N2 C6 -17.1(3) . .
N3 Zn2 N2 C6 -152.0(2) . .
N4 Zn2 N2 C6 124.6(2) . .
Zn1 Zn2 N2 C6 122.1(3) . .
C21 Zn2 N2 Zn1 -139.22(16) . .
N3 Zn2 N2 Zn1 85.95(12) . .
N4 Zn2 N2 Zn1 2.54(11) . .
C21 Zn2 N3 C15 129.0(3) . .
N4 Zn2 N3 C15 -0.9(2) . .
N2 Zn2 N3 C15 -93.1(2) . .
Zn1 Zn2 N3 C15 -46.9(2) . .
C21 Zn2 N3 C12 -59.2(4) . .
N4 Zn2 N3 C12 170.9(4) . .
N2 Zn2 N3 C12 78.7(4) . .
Zn1 Zn2 N3 C12 125.0(4) . .
C21 Zn2 N3 Na2 42.2(2) . .
N4 Zn2 N3 Na2 -87.73(16) . .
N2 Zn2 N3 Na2 -179.87(16) . .
Zn1 Zn2 N3 Na2 -133.65(14) . .
C13 Na2 N3 C15 77.9(2) . .
C1 Na2 N3 C15 -134.8(2) 2_645 .
N1 Na2 N3 C15 -133.0(2) 2_645 .
C14 Na2 N3 C15 35.4(2) . .
C2 Na2 N3 C15 -108.3(2) 2_645 .
C4 Na2 N3 C15 -88.7(3) 2_645 .
C12 Na2 N3 C15 115.5(3) . .
C3 Na2 N3 C15 -83.0(2) 2_645 .
C10 Na2 N3 C15 125.4(2) 2_645 .
Zn1 Na2 N3 C15 158.8(2) 2_645 .
C13 Na2 N3 C12 -37.6(2) . .
C1 Na2 N3 C12 109.7(2) 2_645 .
N1 Na2 N3 C12 111.5(3) 2_645 .
C14 Na2 N3 C12 -80.1(3) . .
C2 Na2 N3 C12 136.2(2) 2_645 .
C4 Na2 N3 C12 155.8(3) 2_645 .
C3 Na2 N3 C12 161.5(2) 2_645 .
C15 Na2 N3 C12 -115.5(3) . .
C10 Na2 N3 C12 9.8(3) 2_645 .
Zn1 Na2 N3 C12 43.3(3) 2_645 .
C13 Na2 N3 Zn2 -176.1(2) . .
C1 Na2 N3 Zn2 -28.8(2) 2_645 .
N1 Na2 N3 Zn2 -27.0(3) 2_645 .
C14 Na2 N3 Zn2 141.4(2) . .
C2 Na2 N3 Zn2 -2.33(19) 2_645 .
C4 Na2 N3 Zn2 17.3(3) 2_645 .
C12 Na2 N3 Zn2 -138.5(3) . .
C3 Na2 N3 Zn2 22.9(2) 2_645 .
C15 Na2 N3 Zn2 106.0(3) . .
C10 Na2 N3 Zn2 -128.67(16) 2_645 .
Zn1 Na2 N3 Zn2 -95.2(2) 2_645 .
C21 Zn2 N4 C16 -114.8(3) . .
N3 Zn2 N4 C16 6.2(2) . .
N2 Zn2 N4 C16 106.0(2) . .
Zn1 Zn2 N4 C16 108.5(2) . .
C21 Zn2 N4 C17 21.4(3) . .
N3 Zn2 N4 C17 142.4(3) . .
N2 Zn2 N4 C17 -117.8(2) . .
Zn1 Zn2 N4 C17 -115.3(3) . .
C21 Zn2 N4 Zn1 136.71(15) . .
N3 Zn2 N4 Zn1 -102.30(11) . .
N2 Zn2 N4 Zn1 -2.50(10) . .
C10 Zn1 N4 C16 111.5(3) . .
N2 Zn1 N4 C16 -108.6(2) . .
N1 Zn1 N4 C16 -23.5(2) . .
Zn2 Zn1 N4 C16 -111.2(2) . .
Na2 Zn1 N4 C16 -16.6(4) 2_655 .
C10 Zn1 N4 C17 -15.3(3) . .
N2 Zn1 N4 C17 124.6(2) . .
N1 Zn1 N4 C17 -150.2(2) . .
Zn2 Zn1 N4 C17 122.1(3) . .
Na2 Zn1 N4 C17 -143.4(2) 2_655 .
C10 Zn1 N4 Zn2 -137.36(16) . .
N2 Zn1 N4 Zn2 2.55(11) . .
N1 Zn1 N4 Zn2 87.68(12) . .
Na2 Zn1 N4 Zn2 94.5(3) 2_655 .
N6 Na1 N5 C23 -109.3(4) . .
C1 Na1 N5 C23 161.5(4) . .
C14 Na1 N5 C23 -20.4(5) . .
N1 Na1 N5 C23 124.6(4) . .
C13 Na1 N5 C23 -3.0(4) . .
C4 Na1 N5 C23 108.1(4) . .
C2 Na1 N5 C23 155.6(4) . .
C3 Na1 N5 C23 127.0(4) . .
N6 Na1 N5 C24 119.4(4) . .
C1 Na1 N5 C24 30.2(5) . .
C14 Na1 N5 C24 -151.7(4) . .
N1 Na1 N5 C24 -6.7(5) . .
C13 Na1 N5 C24 -134.4(4) . .
C4 Na1 N5 C24 -23.2(5) . .
C2 Na1 N5 C24 24.3(4) . .
C3 Na1 N5 C24 -4.4(4) . .
N6 Na1 N5 C25 7.0(4) . .
C1 Na1 N5 C25 -82.2(4) . .
C14 Na1 N5 C25 96.0(4) . .
N1 Na1 N5 C25 -119.1(4) . .
C13 Na1 N5 C25 113.3(4) . .
C4 Na1 N5 C25 -135.6(4) . .
C2 Na1 N5 C25 -88.1(4) . .
C3 Na1 N5 C25 -116.7(4) . .
N5 Na1 N6 C26 14.4(4) . .
C1 Na1 N6 C26 140.5(4) . .
C14 Na1 N6 C26 -106.9(4) . .
N1 Na1 N6 C26 155.0(4) . .
C13 Na1 N6 C26 -77.8(4) . .
C4 Na1 N6 C26 124.8(4) . .
C2 Na1 N6 C26 111.1(4) . .
C3 Na1 N6 C26 96.4(4) . .
N5 Na1 N6 C28 -109.3(3) . .
C1 Na1 N6 C28 16.8(3) . .
C14 Na1 N6 C28 129.4(3) . .
N1 Na1 N6 C28 31.3(4) . .
C13 Na1 N6 C28 158.4(3) . .
C4 Na1 N6 C28 1.0(4) . .
C2 Na1 N6 C28 -12.6(3) . .
C3 Na1 N6 C28 -27.3(4) . .
N5 Na1 N6 C27 129.8(4) . .
C1 Na1 N6 C27 -104.1(4) . .
C14 Na1 N6 C27 8.5(4) . .
N1 Na1 N6 C27 -89.6(4) . .
C13 Na1 N6 C27 37.5(4) . .
C4 Na1 N6 C27 -119.9(4) . .
C2 Na1 N6 C27 -133.5(4) . .
C3 Na1 N6 C27 -148.2(3) . .
C4 N1 C1 C2 -0.2(4) . .
Zn1 N1 C1 C2 140.4(3) . .
Na2 N1 C1 C2 71.7(3) 2_655 .
Na1 N1 C1 C2 -71.3(3) . .
C4 N1 C1 Na2 -71.9(2) . 2_655
Zn1 N1 C1 Na2 68.7(3) . 2_655
Na1 N1 C1 Na2 -142.99(12) . 2_655
C4 N1 C1 Na1 71.1(2) . .
Zn1 N1 C1 Na1 -148.3(3) . .
Na2 N1 C1 Na1 142.99(12) 2_655 .
N5 Na1 C1 N1 -127.4(2) . .
N6 Na1 C1 N1 155.0(2) . .
C14 Na1 C1 N1 54.3(2) . .
C13 Na1 C1 N1 30.9(3) . .
C4 Na1 C1 N1 -37.62(19) . .
C2 Na1 C1 N1 -115.3(3) . .
C3 Na1 C1 N1 -77.3(2) . .
N5 Na1 C1 C2 -12.1(3) . .
N6 Na1 C1 C2 -89.7(2) . .
C14 Na1 C1 C2 169.6(2) . .
N1 Na1 C1 C2 115.3(3) . .
C13 Na1 C1 C2 146.2(2) . .
C4 Na1 C1 C2 77.7(3) . .
C3 Na1 C1 C2 38.0(2) . .
N5 Na1 C1 Na2 -73.0(3) . 2_655
N6 Na1 C1 Na2 -150.6(2) . 2_655
C14 Na1 C1 Na2 108.7(2) . 2_655
N1 Na1 C1 Na2 54.4(2) . 2_655
C13 Na1 C1 Na2 85.3(3) . 2_655
C4 Na1 C1 Na2 16.76(17) . 2_655
C2 Na1 C1 Na2 -60.9(3) . 2_655
C3 Na1 C1 Na2 -22.89(18) . 2_655
N1 C1 C2 C3 -0.2(4) . .
Na2 C1 C2 C3 69.8(3) 2_655 .
Na1 C1 C2 C3 -70.4(3) . .
N1 C1 C2 Na2 -70.0(3) . 2_655
Na1 C1 C2 Na2 -140.19(13) . 2_655
N1 C1 C2 Na1 70.2(3) . .
Na2 C1 C2 Na1 140.19(13) 2_655 .
N5 Na1 C2 C1 170.2(2) . .
N6 Na1 C2 C1 94.3(2) . .
C14 Na1 C2 C1 -15.1(3) . .
N1 Na1 C2 C1 -36.1(2) . .
C13 Na1 C2 C1 -65.8(4) . .
C4 Na1 C2 C1 -74.9(2) . .
C3 Na1 C2 C1 -111.5(3) . .
N5 Na1 C2 C3 -78.2(2) . .
N6 Na1 C2 C3 -154.1(2) . .
C1 Na1 C2 C3 111.5(3) . .
C14 Na1 C2 C3 96.5(3) . .
N1 Na1 C2 C3 75.4(2) . .
C13 Na1 C2 C3 45.8(4) . .
C4 Na1 C2 C3 36.7(2) . .
N5 Na1 C2 Na2 -140.6(2) . 2_655
N6 Na1 C2 Na2 143.5(2) . 2_655
C1 Na1 C2 Na2 49.2(2) . 2_655
C14 Na1 C2 Na2 34.1(3) . 2_655
N1 Na1 C2 Na2 13.05(15) . 2_655
C13 Na1 C2 Na2 -16.6(4) . 2_655
C4 Na1 C2 Na2 -25.73(16) . 2_655
C3 Na1 C2 Na2 -62.4(2) . 2_655
C1 C2 C3 C4 0.4(4) . .
Na2 C2 C3 C4 66.1(3) 2_655 .
Na1 C2 C3 C4 -67.1(3) . .
C1 C2 C3 Na2 -65.7(3) . 2_655
Na1 C2 C3 Na2 -133.24(12) . 2_655
C1 C2 C3 Na1 67.5(3) . .
Na2 C2 C3 Na1 133.24(12) 2_655 .
N5 Na1 C3 C4 -142.3(2) . .
N6 Na1 C3 C4 144.5(2) . .
C1 Na1 C3 C4 75.6(2) . .
C14 Na1 C3 C4 -2.2(3) . .
N1 Na1 C3 C4 35.7(2) . .
C13 Na1 C3 C4 -42.6(3) . .
C2 Na1 C3 C4 113.4(3) . .
N5 Na1 C3 C2 104.3(2) . .
N6 Na1 C3 C2 31.0(3) . .
C1 Na1 C3 C2 -37.9(2) . .
C14 Na1 C3 C2 -115.7(3) . .
N1 Na1 C3 C2 -77.8(2) . .
C13 Na1 C3 C2 -156.1(2) . .
C4 Na1 C3 C2 -113.4(3) . .
N5 Na1 C3 Na2 160.56(18) . 2_655
N6 Na1 C3 Na2 87.3(2) . 2_655
C1 Na1 C3 Na2 18.42(14) . 2_655
C14 Na1 C3 Na2 -59.4(3) . 2_655
N1 Na1 C3 Na2 -21.50(13) . 2_655
C13 Na1 C3 Na2 -99.8(2) . 2_655
C4 Na1 C3 Na2 -57.2(2) . 2_655
C2 Na1 C3 Na2 56.3(2) . 2_655
C1 N1 C4 C3 0.5(4) . .
Zn1 N1 C4 C3 -152.1(2) . .
Na2 N1 C4 C3 -68.2(3) 2_655 .
Na1 N1 C4 C3 69.6(3) . .
C1 N1 C4 C5 179.8(3) . .
Zn1 N1 C4 C5 27.2(4) . .
Na2 N1 C4 C5 111.2(3) 2_655 .
Na1 N1 C4 C5 -111.1(3) . .
C1 N1 C4 Na2 68.6(2) . 2_655
Zn1 N1 C4 Na2 -83.94(14) . 2_655
Na1 N1 C4 Na2 137.72(10) . 2_655
C1 N1 C4 Na1 -69.1(2) . .
Zn1 N1 C4 Na1 138.34(15) . .
Na2 N1 C4 Na1 -137.72(10) 2_655 .
C2 C3 C4 N1 -0.6(4) . .
Na2 C3 C4 N1 65.2(2) 2_655 .
Na1 C3 C4 N1 -67.6(2) . .
C2 C3 C4 C5 -179.8(4) . .
Na2 C3 C4 C5 -114.1(4) 2_655 .
Na1 C3 C4 C5 113.1(4) . .
C2 C3 C4 Na2 -65.8(3) . 2_655
Na1 C3 C4 Na2 -132.80(12) . 2_655
C2 C3 C4 Na1 67.0(3) . .
Na2 C3 C4 Na1 132.80(12) 2_655 .
N5 Na1 C4 N1 157.5(2) . .
N6 Na1 C4 N1 60.0(3) . .
C1 Na1 C4 N1 38.46(19) . .
C14 Na1 C4 N1 -66.2(2) . .
C13 Na1 C4 N1 -97.6(2) . .
C2 Na1 C4 N1 78.3(2) . .
C3 Na1 C4 N1 115.5(3) . .
N5 Na1 C4 C3 42.0(3) . .
N6 Na1 C4 C3 -55.5(3) . .
C1 Na1 C4 C3 -77.0(2) . .
C14 Na1 C4 C3 178.4(2) . .
N1 Na1 C4 C3 -115.5(3) . .
C13 Na1 C4 C3 147.0(2) . .
C2 Na1 C4 C3 -37.2(2) . .
N5 Na1 C4 C5 -86.7(3) . .
N6 Na1 C4 C5 175.8(3) . .
C1 Na1 C4 C5 154.3(3) . .
C14 Na1 C4 C5 49.7(3) . .
N1 Na1 C4 C5 115.8(3) . .
C13 Na1 C4 C5 18.3(3) . .
C2 Na1 C4 C5 -165.8(3) . .
C3 Na1 C4 C5 -128.7(4) . .
N5 Na1 C4 Na2 104.7(2) . 2_655
N6 Na1 C4 Na2 7.2(3) . 2_655
C1 Na1 C4 Na2 -14.34(15) . 2_655
C14 Na1 C4 Na2 -118.96(18) . 2_655
N1 Na1 C4 Na2 -52.80(19) . 2_655
C13 Na1 C4 Na2 -150.35(17) . 2_655
C2 Na1 C4 Na2 25.52(16) . 2_655
C3 Na1 C4 Na2 62.7(2) . 2_655
C6 N2 C5 C4 -120.1(3) . .
Zn1 N2 C5 C4 14.2(3) . .
Zn2 N2 C5 C4 108.3(3) . .
N1 C4 C5 N2 -29.1(4) . .
C3 C4 C5 N2 150.1(4) . .
Na2 C4 C5 N2 54.8(3) 2_655 .
Na1 C4 C5 N2 -115.0(3) . .
C5 N2 C6 C9 177.6(3) . .
Zn1 N2 C6 C9 48.3(4) . .
Zn2 N2 C6 C9 -54.6(3) . .
C5 N2 C6 C7 -64.1(4) . .
Zn1 N2 C6 C7 166.6(2) . .
Zn2 N2 C6 C7 63.7(3) . .
C5 N2 C6 C8 58.8(4) . .
Zn1 N2 C6 C8 -70.5(4) . .
Zn2 N2 C6 C8 -173.4(2) . .
N2 Zn1 C10 C11 147.6(3) . .
N1 Zn1 C10 C11 52.5(3) . .
N4 Zn1 C10 C11 -82.8(3) . .
Zn2 Zn1 C10 C11 -150.8(2) . .
Na2 Zn1 C10 C11 81.1(3) 2_655 .
N2 Zn1 C10 Na2 66.54(15) . 2_655
N1 Zn1 C10 Na2 -28.65(13) . 2_655
N4 Zn1 C10 Na2 -163.90(11) . 2_655
Zn2 Zn1 C10 Na2 128.14(16) . 2_655
C15 N3 C12 C13 -1.0(4) . .
Zn2 N3 C12 C13 -173.1(3) . .
Na2 N3 C12 C13 65.0(3) . .
C15 N3 C12 Na2 -66.1(3) . .
Zn2 N3 C12 Na2 121.9(3) . .
C13 Na2 C12 N3 114.7(4) . .
C1 Na2 C12 N3 -80.4(2) 2_645 .
N1 Na2 C12 N3 -101.0(3) 2_645 .
C14 Na2 C12 N3 74.5(2) . .
C2 Na2 C12 N3 -47.8(3) 2_645 .
C4 Na2 C12 N3 -54.8(5) 2_645 .
C3 Na2 C12 N3 -25.0(3) 2_645 .
C15 Na2 C12 N3 35.0(2) . .
C10 Na2 C12 N3 -171.8(2) 2_645 .
Zn1 Na2 C12 N3 -157.94(18) 2_645 .
C1 Na2 C12 C13 164.9(2) 2_645 .
N1 Na2 C12 C13 144.3(3) 2_645 .
C14 Na2 C12 C13 -40.2(2) . .
C2 Na2 C12 C13 -162.5(2) 2_645 .
C4 Na2 C12 C13 -169.4(4) 2_645 .
C3 Na2 C12 C13 -139.7(3) 2_645 .
C15 Na2 C12 C13 -79.7(3) . .
N3 Na2 C12 C13 -114.7(4) . .
C10 Na2 C12 C13 73.5(3) 2_645 .
Zn1 Na2 C12 C13 87.4(3) 2_645 .
N3 C12 C13 C14 0.7(4) . .
Na2 C12 C13 C14 74.2(3) . .
N3 C12 C13 Na2 -73.5(3) . .
N3 C12 C13 Na1 75.5(3) . .
Na2 C12 C13 Na1 149.05(18) . .
C1 Na2 C13 C12 -22.9(4) 2_645 .
N1 Na2 C13 C12 -79.1(4) 2_645 .
C14 Na2 C13 C12 109.8(3) . .
C2 Na2 C13 C12 25.4(4) 2_645 .
C4 Na2 C13 C12 161.4(6) 2_645 .
C3 Na2 C13 C12 75.5(4) 2_645 .
C15 Na2 C13 C12 71.9(2) . .
N3 Na2 C13 C12 35.0(2) . .
C10 Na2 C13 C12 -107.5(2) 2_645 .
Zn1 Na2 C13 C12 -115.9(2) 2_645 .
C1 Na2 C13 C14 -132.7(3) 2_645 .
N1 Na2 C13 C14 171.1(3) 2_645 .
C2 Na2 C13 C14 -84.4(3) 2_645 .
C4 Na2 C13 C14 51.6(8) 2_645 .
C12 Na2 C13 C14 -109.8(3) . .
C3 Na2 C13 C14 -34.3(4) 2_645 .
C15 Na2 C13 C14 -37.9(2) . .
N3 Na2 C13 C14 -74.8(2) . .
C10 Na2 C13 C14 142.7(2) 2_645 .
Zn1 Na2 C13 C14 134.3(2) 2_645 .
C1 Na2 C13 Na1 -114.1(4) 2_645 .
N1 Na2 C13 Na1 -170.3(2) 2_645 .
C14 Na2 C13 Na1 18.7(3) . .
C2 Na2 C13 Na1 -65.7(5) 2_645 .
C4 Na2 C13 Na1 70.2(8) 2_645 .
C12 Na2 C13 Na1 -91.1(4) . .
C3 Na2 C13 Na1 -15.7(6) 2_645 .
C15 Na2 C13 Na1 -19.2(3) . .
N3 Na2 C13 Na1 -56.1(3) . .
C10 Na2 C13 Na1 161.4(4) 2_645 .
Zn1 Na2 C13 Na1 153.0(3) 2_645 .
N5 Na1 C13 C12 105.1(3) . .
N6 Na1 C13 C12 -178.5(3) . .
C1 Na1 C13 C12 -57.6(3) . .
C14 Na1 C13 C12 -105.1(4) . .
N1 Na1 C13 C12 -42.3(3) . .
C4 Na1 C13 C12 -12.2(3) . .
C2 Na1 C13 C12 -19.3(5) . .
C3 Na1 C13 C12 7.7(3) . .
N5 Na1 C13 C14 -149.8(2) . .
N6 Na1 C13 C14 -73.4(3) . .
C1 Na1 C13 C14 47.5(3) . .
N1 Na1 C13 C14 62.8(3) . .
C4 Na1 C13 C14 92.9(2) . .
C2 Na1 C13 C14 85.9(4) . .
C3 Na1 C13 C14 112.9(3) . .
N5 Na1 C13 Na2 -168.9(4) . .
N6 Na1 C13 Na2 -92.5(4) . .
C1 Na1 C13 Na2 28.4(5) . .
C14 Na1 C13 Na2 -19.1(3) . .
N1 Na1 C13 Na2 43.7(4) . .
C4 Na1 C13 Na2 73.8(4) . .
C2 Na1 C13 Na2 66.8(5) . .
C3 Na1 C13 Na2 93.7(4) . .
C12 C13 C14 C15 -0.1(4) . .
Na2 C13 C14 C15 75.8(3) . .
Na1 C13 C14 C15 -94.4(3) . .
C12 C13 C14 Na2 -75.8(3) . .
Na1 C13 C14 Na2 -170.21(14) . .
C12 C13 C14 Na1 94.4(3) . .
Na2 C13 C14 Na1 170.21(14) . .
C13 Na2 C14 C15 -109.2(4) . .
C1 Na2 C14 C15 -12.0(5) 2_645 .
N1 Na2 C14 C15 91.7(8) 2_645 .
C2 Na2 C14 C15 15.3(3) 2_645 .
C4 Na2 C14 C15 84.7(3) 2_645 .
C12 Na2 C14 C15 -70.8(2) . .
C3 Na2 C14 C15 52.1(3) 2_645 .
N3 Na2 C14 C15 -33.1(2) . .
C10 Na2 C14 C15 -150.1(2) 2_645 .
Zn1 Na2 C14 C15 179.82(19) 2_645 .
C1 Na2 C14 C13 97.2(4) 2_645 .
N1 Na2 C14 C13 -159.1(7) 2_645 .
C2 Na2 C14 C13 124.6(3) 2_645 .
C4 Na2 C14 C13 -166.1(2) 2_645 .
C12 Na2 C14 C13 38.4(2) . .
C3 Na2 C14 C13 161.3(2) 2_645 .
C15 Na2 C14 C13 109.2(4) . .
N3 Na2 C14 C13 76.1(2) . .
C10 Na2 C14 C13 -40.8(3) 2_645 .
Zn1 Na2 C14 C13 -71.0(3) 2_645 .
C13 Na2 C14 Na1 -17.2(2) . .
C1 Na2 C14 Na1 80.0(4) 2_645 .
N1 Na2 C14 Na1 -176.3(6) 2_645 .
C2 Na2 C14 Na1 107.3(3) 2_645 .
C4 Na2 C14 Na1 176.7(2) 2_645 .
C12 Na2 C14 Na1 21.2(2) . .
C3 Na2 C14 Na1 144.1(3) 2_645 .
C15 Na2 C14 Na1 92.0(4) . .
N3 Na2 C14 Na1 58.9(3) . .
C10 Na2 C14 Na1 -58.0(3) 2_645 .
Zn1 Na2 C14 Na1 -88.2(3) 2_645 .
N5 Na1 C14 C15 140.0(3) . .
N6 Na1 C14 C15 -143.2(3) . .
C1 Na1 C14 C15 -41.6(3) . .
N1 Na1 C14 C15 -18.1(3) . .
C13 Na1 C14 C15 103.9(4) . .
C4 Na1 C14 C15 8.0(3) . .
C2 Na1 C14 C15 -33.8(4) . .
C3 Na1 C14 C15 9.1(4) . .
N5 Na1 C14 C13 36.1(3) . .
N6 Na1 C14 C13 112.9(2) . .
C1 Na1 C14 C13 -145.5(2) . .
N1 Na1 C14 C13 -122.0(2) . .
C4 Na1 C14 C13 -95.9(2) . .
C2 Na1 C14 C13 -137.7(3) . .
C3 Na1 C14 C13 -94.8(3) . .
N5 Na1 C14 Na2 52.7(4) . .
N6 Na1 C14 Na2 129.5(3) . .
C1 Na1 C14 Na2 -128.9(3) . .
N1 Na1 C14 Na2 -105.4(3) . .
C13 Na1 C14 Na2 16.7(2) . .
C4 Na1 C14 Na2 -79.3(3) . .
C2 Na1 C14 Na2 -121.0(3) . .
C3 Na1 C14 Na2 -78.2(3) . .
C12 N3 C15 C14 1.0(4) . .
Zn2 N3 C15 C14 175.6(2) . .
Na2 N3 C15 C14 -61.2(3) . .
C12 N3 C15 C16 -179.4(3) . .
Zn2 N3 C15 C16 -4.8(4) . .
Na2 N3 C15 C16 118.4(3) . .
C12 N3 C15 Na2 62.2(2) . .
Zn2 N3 C15 Na2 -123.20(17) . .
C13 C14 C15 N3 -0.6(4) . .
Na2 C14 C15 N3 66.7(3) . .
Na1 C14 C15 N3 -78.9(3) . .
C13 C14 C15 C16 179.8(4) . .
Na2 C14 C15 C16 -112.8(4) . .
Na1 C14 C15 C16 101.5(4) . .
C13 C14 C15 Na2 -67.3(3) . .
Na1 C14 C15 Na2 -145.67(19) . .
C13 Na2 C15 N3 -77.1(2) . .
C1 Na2 C15 N3 55.3(2) 2_645 .
N1 Na2 C15 N3 81.2(3) 2_645 .
C14 Na2 C15 N3 -118.1(3) . .
C2 Na2 C15 N3 74.1(2) 2_645 .
C4 Na2 C15 N3 117.6(2) 2_645 .
C12 Na2 C15 N3 -36.0(2) . .
C3 Na2 C15 N3 104.6(2) 2_645 .
C10 Na2 C15 N3 -76.3(3) 2_645 .
Zn1 Na2 C15 N3 -118.8(6) 2_645 .
C13 Na2 C15 C14 41.0(3) . .
C1 Na2 C15 C14 173.5(2) 2_645 .
N1 Na2 C15 C14 -160.7(3) 2_645 .
C2 Na2 C15 C14 -167.8(3) 2_645 .
C4 Na2 C15 C14 -124.2(3) 2_645 .
C12 Na2 C15 C14 82.1(3) . .
C3 Na2 C15 C14 -137.3(2) 2_645 .
N3 Na2 C15 C14 118.1(3) . .
C10 Na2 C15 C14 41.8(3) 2_645 .
Zn1 Na2 C15 C14 -0.7(7) 2_645 .
C13 Na2 C15 C16 163.8(4) . .
C1 Na2 C15 C16 -63.7(3) 2_645 .
N1 Na2 C15 C16 -37.8(4) 2_645 .
C14 Na2 C15 C16 122.9(4) . .
C2 Na2 C15 C16 -44.9(3) 2_645 .
C4 Na2 C15 C16 -1.4(4) 2_645 .
C12 Na2 C15 C16 -155.0(3) . .
C3 Na2 C15 C16 -14.4(3) 2_645 .
N3 Na2 C15 C16 -119.0(4) . .
C10 Na2 C15 C16 164.7(3) 2_645 .
Zn1 Na2 C15 C16 122.2(6) 2_645 .
C17 N4 C16 C15 -149.8(3) . .
Zn2 N4 C16 C15 -9.9(4) . .
Zn1 N4 C16 C15 83.0(3) . .
N3 C15 C16 N4 10.2(5) . .
C14 C15 C16 N4 -170.3(3) . .
Na2 C15 C16 N4 103.8(3) . .
C16 N4 C17 C19 -177.2(3) . .
Zn2 N4 C17 C19 47.2(4) . .
Zn1 N4 C17 C19 -52.7(3) . .
C16 N4 C17 C18 -55.7(4) . .
Zn2 N4 C17 C18 168.7(2) . .
Zn1 N4 C17 C18 68.8(3) . .
C16 N4 C17 C20 65.9(4) . .
Zn2 N4 C17 C20 -69.7(4) . .
Zn1 N4 C17 C20 -169.6(3) . .
N3 Zn2 C21 C22 37.3(4) . .
N4 Zn2 C21 C22 141.7(3) . .
N2 Zn2 C21 C22 -90.1(3) . .
Zn1 Zn2 C21 C22 -150.4(2) . .
C23 N5 C25 C26 83.4(8) . .
C24 N5 C25 C26 -155.1(7) . .
Na1 N5 C25 C26 -34.5(8) . .
N5 C25 C26 N6 55.4(10) . .
C28 N6 C26 C25 83.2(8) . .
C27 N6 C26 C25 -159.9(7) . .
Na1 N6 C26 C25 -39.5(8) . .
C34 C29 C30 C31 1.9(8) . .
C35 C29 C30 C31 -176.8(5) . .
C29 C30 C31 C32 -1.2(8) . .
C30 C31 C32 C33 0.3(8) . .
C31 C32 C33 C34 0.0(8) . .
C32 C33 C34 C29 0.7(8) . .
C30 C29 C34 C33 -1.7(7) . .
C35 C29 C34 C33 177.1(5) . .

loop_
_platon_squeeze_void_nr
_platon_squeeze_void_average_x
_platon_squeeze_void_average_y
_platon_squeeze_void_average_z
_platon_squeeze_void_volume
_platon_squeeze_void_count_electrons
_platon_squeeze_void_content
1 0.000 0.000 0.000 233 36 ' '
2 0.000 0.500 0.500 233 36 ' '
